data_2239232
loop_
_publ_author_name
'Garcia-Grajeda, Blanca A.'
'H\"opfl, Herbert'
'Guerrero-Alvarez, Jorge A.'
'Campos-Gaxiola, Jos\'e J.'
'Cruz-Enr\'iquez, Adriana'

_publ_section_title
;
 2,6-Dihydroxy-4-oxo-2-(pyridin-1-ium-3-yl)-4<i>H</i>-1,3,2-benzodioxaborinin-2-ide
 0.67-hydrate
;
_journal_issue 4
_journal_name_full 'Acta Crystallographica Section E'
_journal_page_first o388
_journal_page_last o389
_journal_paper_doi 10.1107/S1600536814004267
_journal_volume 70
_journal_year 2014
_chemical_formula_iupac 'C12 H10 B N O5, 0.67H2 O'
_chemical_formula_moiety 'C12 H10 B N O5, 0.67(H2 O)'
_chemical_formula_sum 'C12 H11.33 B N O5.67'
_chemical_formula_weight 271.03
_chemical_name_systematic
'2,6-Dihydroxy-4-oxo-2-(pyridin-1-ium-3-yl)-4<i>H</i>-1,3,2-benzodioxaborinin-2-ide 0.67-hydrate'
_space_group_IT_number 2
_symmetry_cell_setting triclinic
_symmetry_space_group_name_Hall '-P 1'
_symmetry_space_group_name_H-M 'P -1'
_atom_sites_solution_hydrogens geom
_atom_sites_solution_primary direct
_atom_sites_solution_secondary difmap
_audit_creation_method SHELXL-97
_cell_angle_alpha 65.785(4)
_cell_angle_beta 73.421(4)
_cell_angle_gamma 87.213(5)
_cell_formula_units_Z 6
_cell_length_a 10.350(2)
_cell_length_b 13.916(3)
_cell_length_c 14.340(3)
_cell_measurement_reflns_used 1641
_cell_measurement_temperature 100(2)
_cell_measurement_theta_max 21.15
_cell_measurement_theta_min 2.51
_cell_volume 1799.8(6)
_computing_cell_refinement '<i>SAINT-Plus-NT</i> (Bruker, 2001)'
_computing_data_collection 'SMART (Bruker, 2000)'
_computing_data_reduction '<i>SAINT-Plus-NT</i> (Bruker, 2001)'
_computing_molecular_graphics 'ORTEP-3 for Windows (Farrugia, 2012) and Mercury (Macrae <i>et al.</i>, 2008)'
_computing_publication_material 'publCIF (Westrip, 2010)'
_computing_structure_refinement 'SHELXTL-NT (Sheldrick, 2008)'
_computing_structure_solution 'SHELXTL-NT (Sheldrick, 2008)'
_diffrn_ambient_temperature 100(2)
_diffrn_detector_area_resol_mean 8.3
_diffrn_measured_fraction_theta_full 0.996
_diffrn_measured_fraction_theta_max 0.996
_diffrn_measurement_device_type 'Bruker APEX CCD area-detector'
_diffrn_measurement_method 'phi and omega scans'
_diffrn_radiation_monochromator graphite
_diffrn_radiation_source 'fine-focus sealed tube'
_diffrn_radiation_type MoK\a
_diffrn_radiation_wavelength 0.71073
_diffrn_reflns_av_R_equivalents 0.0920
_diffrn_reflns_av_sigmaI/netI 0.1394
_diffrn_reflns_limit_h_max 12
_diffrn_reflns_limit_h_min -12
_diffrn_reflns_limit_k_max 17
_diffrn_reflns_limit_k_min -17
_diffrn_reflns_limit_l_max 17
_diffrn_reflns_limit_l_min -17
_diffrn_reflns_number 18938
_diffrn_reflns_theta_full 26.00
_diffrn_reflns_theta_max 26.00
_diffrn_reflns_theta_min 1.75
_exptl_absorpt_coefficient_mu 0.118
_exptl_absorpt_correction_T_max 0.97
_exptl_absorpt_correction_T_min 0.95
_exptl_absorpt_correction_type multi-scan
_exptl_absorpt_process_details '(SADABS; Sheldrick, 1996)'
_exptl_crystal_colour 'light yellow'
_exptl_crystal_density_diffrn 1.500
_exptl_crystal_density_method 'not measured'
_exptl_crystal_description block
_exptl_crystal_F_000 844
_exptl_crystal_size_max 0.45
_exptl_crystal_size_mid 0.41
_exptl_crystal_size_min 0.28
_refine_diff_density_max 0.710
_refine_diff_density_min -0.260
_refine_ls_extinction_method none
_refine_ls_goodness_of_fit_ref 1.019
_refine_ls_hydrogen_treatment mixed
_refine_ls_matrix_type full
_refine_ls_number_parameters 571
_refine_ls_number_reflns 7051
_refine_ls_number_restraints 13
_refine_ls_restrained_S_all 1.018
_refine_ls_R_factor_all 0.1153
_refine_ls_R_factor_gt 0.0530
_refine_ls_shift/su_max 0.000
_refine_ls_shift/su_mean 0.000
_refine_ls_structure_factor_coef Fsqd
_refine_ls_weighting_details 'calc w=1/[\s^2^(Fo^2^)+(0.0125P)^2^+0.0000P] where P=(Fo^2^+2Fc^2^)/3'
_refine_ls_weighting_scheme calc
_refine_ls_wR_factor_gt 0.0855
_refine_ls_wR_factor_ref 0.0920
_reflns_number_gt 3529
_reflns_number_total 7051
_reflns_threshold_expression I>2sigma(I)
_cod_data_source_file is5341sup1.cf
_cod_data_source_block I
_cod_original_cell_volume 1799.8(7)
_cod_database_code 2239232
_cod_database_fobs_code 2239232

loop_
_symmetry_equiv_pos_as_xyz
'x, y, z'
'-x, -y, -z'

loop_
_atom_site_type_symbol
_atom_site_label
_atom_site_fract_x
_atom_site_fract_y
_atom_site_fract_z
_atom_site_U_iso_or_equiv
_atom_site_adp_type
_atom_site_calc_flag
_atom_site_refinement_flags
_atom_site_occupancy
_atom_site_symmetry_multiplicity
B B1 0.9002(3) 0.3451(3) 0.2383(3) 0.0221(9) Uani d . 1 1
N N1 0.8273(3) 0.4137(2) 0.4822(2) 0.0249(7) Uani d D 1 1
H H1' 0.837(3) 0.4691(13) 0.490(2) 0.037 Uiso d D 1 1
O O1 0.83252(17) 0.25852(15) 0.23193(14) 0.0223(5) Uani d . 1 1
O O2 0.86471(17) 0.45237(15) 0.16481(14) 0.0196(5) Uani d . 1 1
O O3 0.82959(17) 0.55863(15) 0.01161(15) 0.0204(5) Uani d . 1 1
O O4 0.76584(19) 0.30256(15) -0.15147(16) 0.0230(5) Uani d D 1 1
H H4' 0.752(3) 0.3656(7) -0.185(2) 0.034 Uiso d D 1 1
O O5 1.04678(19) 0.34308(16) 0.20681(14) 0.0237(5) Uani d D 1 1
H H5' 1.083(2) 0.374(2) 0.1405(4) 0.036 Uiso d D 1 1
C C1 0.8181(3) 0.2723(3) 0.1362(2) 0.0210(8) Uani d . 1 1
C C2 0.8197(2) 0.3732(2) 0.0568(2) 0.0162(7) Uani d . 1 1
C C3 0.8017(2) 0.3854(2) -0.0408(2) 0.0195(7) Uani d . 1 1
H H3 0.8042 0.4540 -0.0954 0.023 Uiso calc R 1 1
C C4 0.7803(3) 0.2968(2) -0.0568(2) 0.0189(8) Uani d . 1 1
C C5 0.7774(2) 0.1964(2) 0.0234(2) 0.0195(7) Uani d . 1 1
H H5 0.7624 0.1359 0.0118 0.023 Uiso calc R 1 1
C C6 0.7958(3) 0.1834(2) 0.1190(2) 0.0203(8) Uani d . 1 1
H H6 0.7935 0.1145 0.1730 0.024 Uiso calc R 1 1
C C7 0.8381(3) 0.4674(3) 0.0756(2) 0.0207(8) Uani d . 1 1
C C8 0.8476(3) 0.3359(2) 0.3585(2) 0.0204(8) Uani d . 1 1
C C9 0.8663(3) 0.4209(2) 0.3818(2) 0.0258(8) Uani d . 1 1
H H9 0.9080 0.4860 0.3250 0.031 Uiso calc R 1 1
C C10 0.7715(3) 0.3239(3) 0.5661(2) 0.0249(8) Uani d . 1 1
H H10 0.7465 0.3211 0.6363 0.030 Uiso calc R 1 1
C C11 0.7504(3) 0.2356(3) 0.5504(2) 0.0252(8) Uani d . 1 1
H H11 0.7115 0.1709 0.6093 0.030 Uiso calc R 1 1
C C12 0.7875(3) 0.2433(2) 0.4464(2) 0.0223(8) Uani d . 1 1
H H12 0.7711 0.1830 0.4349 0.027 Uiso calc R 1 1
B B21 -0.0548(3) 0.8085(3) 0.2594(3) 0.0228(9) Uani d . 1 1
N N21 -0.1361(2) 0.7302(2) 0.0507(2) 0.0203(6) Uani d D 1 1
H H21' -0.147(3) 0.6730(11) 0.046(2) 0.030 Uiso d D 1 1
O O21 -0.12591(17) 0.88671(15) 0.29523(15) 0.0223(5) Uani d . 1 1
O O22 -0.09568(17) 0.69622(15) 0.34851(15) 0.0217(5) Uani d . 1 1
O O23 -0.14161(18) 0.58725(16) 0.51874(15) 0.0241(5) Uani d . 1 1
O O24 -0.14430(19) 0.83893(16) 0.70031(16) 0.0263(5) Uani d D 1 1
H H24' -0.113(3) 0.7810(11) 0.729(2) 0.039 Uiso d D 1 1
O O25 0.08854(18) 0.83243(16) 0.23529(16) 0.0241(5) Uani d D 1 1
H H25' 0.139(2) 0.7942(19) 0.210(2) 0.036 Uiso d D 1 1
C C21 -0.1338(3) 0.8719(3) 0.3963(2) 0.0206(8) Uani d . 1 1
C C22 -0.1302(3) 0.7722(2) 0.4743(2) 0.0178(7) Uani d . 1 1
C C23 -0.1363(3) 0.7592(2) 0.5777(2) 0.0212(8) Uani d . 1 1
H H23 -0.1352 0.6907 0.6312 0.025 Uiso calc R 1 1
C C24 -0.1440(3) 0.8462(2) 0.6014(2) 0.0213(8) Uani d . 1 1
C C25 -0.1537(3) 0.9453(2) 0.5241(2) 0.0255(8) Uani d . 1 1
H H25 -0.1638 1.0045 0.5419 0.031 Uiso calc R 1 1
C C26 -0.1489(3) 0.9593(2) 0.4221(2) 0.0245(8) Uani d . 1 1
H H26 -0.1559 1.0273 0.3701 0.029 Uiso calc R 1 1
C C27 -0.1224(3) 0.6792(3) 0.4487(2) 0.0199(8) Uani d . 1 1
C C28 -0.0973(3) 0.8118(2) 0.1587(2) 0.0182(7) Uani d . 1 1
C C29 -0.1085(3) 0.7234(2) 0.1394(2) 0.0213(8) Uani d . 1 1
H H29 -0.0965 0.6561 0.1900 0.026 Uiso calc R 1 1
C C30 -0.1534(3) 0.8226(2) -0.0245(2) 0.0212(8) Uani d . 1 1
H H30 -0.1701 0.8247 -0.0871 0.025 Uiso calc R 1 1
C C31 -0.1470(3) 0.9131(2) -0.0107(2) 0.0251(8) Uani d . 1 1
H H31 -0.1602 0.9790 -0.0629 0.030 Uiso calc R 1 1
C C32 -0.1203(2) 0.9070(2) 0.0823(2) 0.0216(8) Uani d . 1 1
H H32 -0.1180 0.9696 0.0934 0.026 Uiso calc R 1 1
B B41 0.5523(3) 0.5007(3) 0.7575(3) 0.0271(10) Uani d . 1 1
N N41 0.5362(3) 0.7370(3) 0.8323(2) 0.0331(7) Uani d D 1 1
H H41' 0.549(3) 0.746(3) 0.8832(17) 0.050 Uiso d D 1 1
O O41 0.47752(18) 0.48464(17) 0.69074(15) 0.0278(6) Uani d . 1 1
O O42 0.49835(18) 0.42130(17) 0.87233(15) 0.0253(5) Uani d . 1 1
O O43 0.44602(18) 0.25267(16) 0.98428(16) 0.0293(6) Uani d . 1 1
O O44 0.4175(2) 0.07153(18) 0.74251(18) 0.0370(6) Uani d D 1 1
H H44' 0.452(3) 0.035(2) 0.7914(17) 0.056 Uiso d D 1 1
O O45 0.69516(18) 0.47905(17) 0.72686(15) 0.0255(5) Uani d D 1 1
H H45' 0.743(2) 0.514(2) 0.6640(8) 0.038 Uiso d D 1 1
C C41 0.4587(3) 0.3823(3) 0.7069(2) 0.0257(8) Uani d . 1 1
C C42 0.4645(3) 0.2998(3) 0.8004(2) 0.0222(8) Uani d . 1 1
C C43 0.4520(3) 0.1950(3) 0.8145(2) 0.0275(8) Uani d . 1 1
H H43 0.4589 0.1389 0.8786 0.033 Uiso calc R 1 1
C C44 0.4293(3) 0.1734(3) 0.7338(2) 0.0257(8) Uani d . 1 1
C C45 0.4154(3) 0.2559(3) 0.6422(2) 0.0277(8) Uani d . 1 1
H H45 0.3957 0.2411 0.5884 0.033 Uiso calc R 1 1
C C46 0.4301(3) 0.3593(3) 0.6284(2) 0.0277(8) Uani d . 1 1
H H46 0.4207 0.4153 0.5652 0.033 Uiso calc R 1 1
C C47 0.4713(3) 0.3225(3) 0.8912(3) 0.0275(8) Uani d . 1 1
C C48 0.5329(3) 0.6165(3) 0.7528(2) 0.0245(8) Uani d . 1 1
C C49 0.5463(3) 0.6392(3) 0.8358(3) 0.0300(9) Uani d . 1 1
H H49 0.5629 0.5839 0.8965 0.036 Uiso calc R 1 1
C C50 0.5167(3) 0.8196(3) 0.7474(3) 0.0361(9) Uani d . 1 1
H H50 0.5147 0.8887 0.7456 0.043 Uiso calc R 1 1
C C51 0.4998(3) 0.8035(3) 0.6645(3) 0.0350(9) Uani d . 1 1
H H51 0.4834 0.8607 0.6050 0.042 Uiso calc R 1 1
C C52 0.5070(3) 0.7020(3) 0.6678(2) 0.0309(9) Uani d . 1 1
H H52 0.4938 0.6907 0.6100 0.037 Uiso calc R 1 1
O O61 0.4664(2) 0.0441(2) 0.10850(19) 0.0460(7) Uani d D 1 1
H H61A 0.468(3) 0.1027(14) 0.0576(19) 0.069 Uiso d D 1 1
H H61B 0.3878(13) 0.028(3) 0.151(2) 0.069 Uiso d D 1 1
O O62 0.2191(2) 0.98825(19) 0.24779(19) 0.0329(6) Uani d D 1 1
H H62A 0.175(3) 0.9429(18) 0.242(3) 0.049 Uiso d D 1 1
H H62B 0.175(3) 1.0343(18) 0.264(2) 0.049 Uiso d D 1 1

loop_
_atom_site_aniso_label
_atom_site_aniso_U_11
_atom_site_aniso_U_22
_atom_site_aniso_U_33
_atom_site_aniso_U_12
_atom_site_aniso_U_13
_atom_site_aniso_U_23
B1 0.024(2) 0.019(2) 0.021(2) -0.0021(17) -0.0106(18) -0.0041(19)
N1 0.0314(16) 0.026(2) 0.0243(17) 0.0072(15) -0.0157(13) -0.0130(16)
O1 0.0317(12) 0.0254(14) 0.0138(13) 0.0026(10) -0.0129(10) -0.0079(10)
O2 0.0264(12) 0.0219(13) 0.0147(12) 0.0037(9) -0.0125(10) -0.0075(10)
O3 0.0280(12) 0.0197(13) 0.0141(12) 0.0034(10) -0.0092(10) -0.0058(11)
O4 0.0318(12) 0.0257(14) 0.0190(14) 0.0090(11) -0.0165(10) -0.0112(11)
O5 0.0267(13) 0.0311(15) 0.0120(12) 0.0024(10) -0.0094(10) -0.0053(11)
C1 0.0194(17) 0.028(2) 0.0165(19) -0.0002(15) -0.0074(14) -0.0081(17)
C2 0.0154(16) 0.020(2) 0.0141(18) 0.0028(14) -0.0050(14) -0.0079(16)
C3 0.0164(16) 0.022(2) 0.0201(19) 0.0022(14) -0.0088(14) -0.0060(16)
C4 0.0155(17) 0.025(2) 0.0198(19) 0.0054(15) -0.0106(14) -0.0099(17)
C5 0.0207(17) 0.018(2) 0.022(2) 0.0044(14) -0.0067(15) -0.0103(16)
C6 0.0231(17) 0.021(2) 0.0157(19) 0.0023(15) -0.0076(14) -0.0057(16)
C7 0.0136(17) 0.032(2) 0.019(2) 0.0037(15) -0.0046(14) -0.0138(18)
C8 0.0208(17) 0.024(2) 0.022(2) 0.0052(15) -0.0130(15) -0.0097(17)
C9 0.0336(19) 0.033(2) 0.0109(19) 0.0014(16) -0.0128(16) -0.0048(17)
C10 0.0254(18) 0.033(2) 0.0141(19) 0.0068(17) -0.0088(15) -0.0067(18)
C11 0.0285(18) 0.028(2) 0.0155(19) -0.0004(16) -0.0064(15) -0.0049(16)
C12 0.0253(18) 0.024(2) 0.025(2) 0.0060(15) -0.0132(15) -0.0132(17)
B21 0.024(2) 0.022(2) 0.024(2) 0.0031(18) -0.0151(18) -0.0059(19)
N21 0.0208(14) 0.0213(18) 0.0225(16) 0.0019(13) -0.0085(12) -0.0112(15)
O21 0.0301(12) 0.0268(14) 0.0156(13) 0.0106(10) -0.0124(10) -0.0112(11)
O22 0.0255(12) 0.0278(14) 0.0134(13) 0.0019(10) -0.0085(10) -0.0083(11)
O23 0.0333(12) 0.0204(14) 0.0172(13) -0.0001(10) -0.0096(10) -0.0049(11)
O24 0.0406(14) 0.0272(15) 0.0187(14) 0.0121(11) -0.0180(11) -0.0116(12)
O25 0.0243(13) 0.0319(15) 0.0227(13) 0.0050(10) -0.0088(10) -0.0165(11)
C21 0.0207(17) 0.031(2) 0.018(2) 0.0040(15) -0.0108(15) -0.0150(17)
C22 0.0166(16) 0.023(2) 0.0174(19) 0.0023(14) -0.0094(14) -0.0089(16)
C23 0.0197(17) 0.025(2) 0.019(2) 0.0029(15) -0.0101(14) -0.0063(16)
C24 0.0224(17) 0.026(2) 0.020(2) 0.0059(15) -0.0123(15) -0.0098(17)
C25 0.0332(19) 0.027(2) 0.026(2) 0.0100(16) -0.0141(16) -0.0182(18)
C26 0.0324(19) 0.023(2) 0.019(2) 0.0080(16) -0.0134(16) -0.0072(16)
C27 0.0133(16) 0.032(2) 0.018(2) 0.0027(15) -0.0095(15) -0.0108(18)
C28 0.0168(16) 0.019(2) 0.0169(19) 0.0011(14) -0.0049(14) -0.0056(16)
C29 0.0225(17) 0.027(2) 0.0153(19) 0.0048(15) -0.0104(14) -0.0064(16)
C30 0.0248(18) 0.024(2) 0.0145(19) 0.0017(15) -0.0107(15) -0.0047(16)
C31 0.0281(19) 0.022(2) 0.025(2) 0.0031(15) -0.0127(16) -0.0069(17)
C32 0.0214(17) 0.022(2) 0.024(2) 0.0050(14) -0.0103(15) -0.0094(16)
B41 0.026(2) 0.035(3) 0.017(2) 0.0007(19) -0.0083(18) -0.006(2)
N41 0.0249(16) 0.041(2) 0.036(2) 0.0050(14) -0.0090(15) -0.0192(18)
O41 0.0315(13) 0.0310(15) 0.0220(13) 0.0021(11) -0.0159(10) -0.0066(12)
O42 0.0271(12) 0.0286(15) 0.0176(13) 0.0018(11) -0.0084(10) -0.0058(11)
O43 0.0302(12) 0.0322(15) 0.0197(13) -0.0023(11) -0.0093(10) -0.0033(12)
O44 0.0433(15) 0.0343(17) 0.0420(17) 0.0069(12) -0.0229(12) -0.0176(14)
O45 0.0239(12) 0.0344(15) 0.0157(13) 0.0035(10) -0.0053(10) -0.0084(12)
C41 0.0215(18) 0.030(2) 0.023(2) -0.0005(16) -0.0094(15) -0.0066(18)
C42 0.0211(18) 0.031(2) 0.017(2) 0.0017(15) -0.0104(15) -0.0086(17)
C43 0.0253(18) 0.030(2) 0.023(2) -0.0005(16) -0.0106(16) -0.0043(17)
C44 0.0223(18) 0.030(2) 0.023(2) 0.0009(16) -0.0073(15) -0.0087(18)
C45 0.0225(18) 0.038(2) 0.023(2) -0.0017(17) -0.0076(15) -0.0110(18)
C46 0.0229(18) 0.037(2) 0.021(2) 0.0050(16) -0.0109(15) -0.0067(18)
C47 0.0161(18) 0.031(2) 0.029(2) -0.0005(16) -0.0077(16) -0.0057(19)
C48 0.0181(17) 0.035(2) 0.020(2) 0.0043(15) -0.0048(15) -0.0120(18)
C49 0.0242(19) 0.035(2) 0.033(2) 0.0082(17) -0.0136(16) -0.0127(19)
C50 0.033(2) 0.031(2) 0.045(3) 0.0061(17) -0.0132(19) -0.015(2)
C51 0.037(2) 0.035(3) 0.033(2) 0.0121(18) -0.0164(18) -0.0112(19)
C52 0.0264(19) 0.038(2) 0.027(2) 0.0083(17) -0.0078(16) -0.0135(19)
O61 0.0400(14) 0.0447(19) 0.0402(19) 0.0037(15) -0.0133(13) -0.0038(14)
O62 0.0376(15) 0.0347(18) 0.0381(15) 0.0054(12) -0.0178(12) -0.0220(13)

loop_
_atom_type_symbol
_atom_type_description
_atom_type_scat_dispersion_real
_atom_type_scat_dispersion_imag
_atom_type_scat_source
C C 0.0033 0.0016 'International Tables Vol C Tables 4.2.6.8 and 6.1.1.4'
H H 0.0000 0.0000 'International Tables Vol C Tables 4.2.6.8 and 6.1.1.4'
B B 0.0013 0.0007 'International Tables Vol C Tables 4.2.6.8 and 6.1.1.4'
N N 0.0061 0.0033 'International Tables Vol C Tables 4.2.6.8 and 6.1.1.4'
O O 0.0106 0.0060 'International Tables Vol C Tables 4.2.6.8 and 6.1.1.4'

loop_
_geom_angle_atom_site_label_1
_geom_angle_atom_site_label_2
_geom_angle_atom_site_label_3
_geom_angle
O1 B1 O2 110.5(3)
O1 B1 O5 112(3)
O1 B1 C8 108.9(3)
O2 B1 O5 107.9(3)
O2 B1 C8 107.8(3)
O5 B1 C8 109.8(3)
H1' N1 C9 117.0(10)
H1' N1 C10 120.0(10)
C9 N1 C10 122.3(3)
B1 O1 C1 118.5(2)
B1 O2 C7 122.4(2)
H4' O4 C4 106(2)
B1 O5 H5' 113.5(6)
O1 C1 C2 121.3(3)
O1 C1 C6 119.0(3)
C2 C1 C6 119.7(3)
C1 C2 C3 120.2(3)
C1 C2 C7 120.1(3)
C3 C2 C7 119.7(3)
C2 C3 H3 120.0
C2 C3 C4 119.4(3)
H3 C3 C4 120.0
O4 C4 C3 122.7(3)
O4 C4 C5 117.3(3)
C3 C4 C5 120.0(3)
C4 C5 H5 119.0
C4 C5 C6 121.2(3)
H5 C5 C6 119.0
C1 C6 C5 119.6(3)
C1 C6 H6 120.0
C5 C6 H6 120.0
O2 C7 O3 119.5(3)
O2 C7 C2 117.5(3)
O3 C7 C2 123.0(3)
B1 C8 C9 121.0(3)
B1 C8 C12 123.6(3)
C9 C8 C12 115.3(3)
N1 C9 C8 121.9(3)
N1 C9 H9 119.0
C8 C9 H9 119.0
N1 C10 H10 120.0
N1 C10 C11 119.7(3)
H10 C10 C11 120.0
C10 C11 H11 120.0
C10 C11 C12 118.4(3)
H11 C11 C12 120.0
C8 C12 C11 122.4(3)
C8 C12 H12 119.0
C11 C12 H12 119.0
O21 B21 O22 110.4(3)
O21 B21 O25 107.4(3)
O21 B21 C28 109.5(3)
O22 B21 O25 109.1(3)
O22 B21 C28 107.3(2)
O25 B21 C28 113.1(3)
H21' N21 C29 116.0(10)
H21' N21 C30 121.0(10)
C29 N21 C30 122.4(3)
B21 O21 C21 115.9(3)
B21 O22 C27 120.9(2)
H24' O24 C24 105(2)
B21 O25 H25' 114(2)
O21 C21 C22 121.4(3)
O21 C21 C26 118.8(3)
C22 C21 C26 119.8(3)
C21 C22 C23 120.3(3)
C21 C22 C27 119.8(3)
C23 C22 C27 119.9(3)
C22 C23 H23 120.0
C22 C23 C24 119.8(3)
H23 C23 C24 120.0
O24 C24 C23 122.4(3)
O24 C24 C25 118.1(3)
C23 C24 C25 119.5(3)
C24 C25 H25 119.0
C24 C25 C26 121.3(3)
H25 C25 C26 119.0
C21 C26 C25 119.1(3)
C21 C26 H26 120.0
C25 C26 H26 120.0
O22 C27 O23 120.0(4)
O22 C27 C22 117.6(3)
O23 C27 C22 122.4(3)
B21 C28 C29 123.4(3)
B21 C28 C32 120.9(3)
C29 C28 C32 115.7(3)
N21 C29 C28 121.7(3)
N21 C29 H29 119.0
C28 C29 H29 119.0
N21 C30 H30 120.0
N21 C30 C31 119.8(3)
H30 C30 C31 120.0
C30 C31 H31 121.0
C30 C31 C32 118.5(3)
H31 C31 C32 121.0
C28 C32 C31 121.9(3)
C28 C32 H32 119.0
C31 C32 H32 119.0
O41 B41 O42 110.4(3)
O41 B41 O45 111.9(3)
O41 B41 C48 108.8(3)
O42 B41 O45 103.7(3)
O42 B41 C48 108.9(3)
O45 B41 C48 113.1(3)
H41' N41 C49 117(2)
H41' N41 C50 120(2)
C49 N41 C50 122.2(4)
B41 O41 C41 114.8(3)
B41 O42 C47 118.5(3)
H44' O44 C44 104(2)
B41 O45 H45' 119.0(10)
O41 C41 C42 121.5(3)
O41 C41 C46 119.8(3)
C42 C41 C46 118.6(3)
C41 C42 C43 121.3(3)
C41 C42 C47 119.2(3)
C43 C42 C47 119.2(3)
C42 C43 H43 120.0
C42 C43 C44 119.3(3)
H43 C43 C44 120.0
O44 C44 C43 122(3)
O44 C44 C45 118.3(3)
C43 C44 C45 119.7(3)
C44 C45 H45 120.0
C44 C45 C46 120.5(3)
H45 C45 C46 120.0
C41 C46 C45 120.5(3)
C41 C46 H46 120.0
C45 C46 H46 120.0
O42 C47 O43 119.8(3)
O42 C47 C42 117.8(3)
O43 C47 C42 122.4(3)
B41 C48 C49 120.2(3)
B41 C48 C52 124.5(3)
C49 C48 C52 115.2(3)
N41 C49 C48 121.8(4)
N41 C49 H49 119.0
C48 C49 H49 119.0
N41 C50 H50 120.0
N41 C50 C51 119.5(3)
H50 C50 C51 120.0
C50 C51 H51 120.0
C50 C51 C52 119.1(4)
H51 C51 C52 120.0
C48 C52 C51 122.2(3)
C48 C52 H52 119.0
C51 C52 H52 119.0
H61A O61 H61B 108(3)
H62A O62 H62B 116(3)

loop_
_geom_bond_atom_site_label_1
_geom_bond_atom_site_label_2
_geom_bond_distance
_geom_bond_publ_flag
B1 O1 1.469(5) n
B1 O2 1.533(3) n
B1 O5 1.456(3) n
B1 C8 1.604(5) n
N1 H1' 0.84(3) ?
N1 C9 1.340(4) ?
N1 C10 1.334(3) ?
O1 C1 1.357(4) ?
O2 C7 1.316(4) ?
O3 C7 1.241(3) ?
O4 H4' 0.840(12) ?
O4 C4 1.377(4) ?
O5 H5' 0.839(6) ?
C1 C2 1.395(3) ?
C1 C6 1.398(5) ?
C2 C3 1.404(4) ?
C2 C7 1.474(5) ?
C3 H3 0.950 ?
C3 C4 1.381(5) ?
C4 C5 1.392(3) ?
C5 H5 0.950 ?
C5 C6 1.375(4) ?
C6 H6 0.950 ?
C8 C9 1.390(5) ?
C8 C12 1.391(3) ?
C9 H9 0.950 ?
C10 H10 0.950 ?
C10 C11 1.374(5) ?
C11 H11 0.950 ?
C11 C12 1.390(4) ?
C12 H12 0.950 ?
B21 O21 1.467(4) ?
B21 O22 1.539(3) ?
B21 O25 1.446(4) ?
B21 C28 1.609(5) ?
N21 H21' 0.84(2) ?
N21 C29 1.346(5) ?
N21 C30 1.340(3) ?
O21 C21 1.355(4) ?
O22 C27 1.302(4) ?
O23 C27 1.242(3) ?
O24 H24' 0.840(18) ?
O24 C24 1.378(4) ?
O25 H25' 0.84(3) ?
C21 C22 1.386(3) ?
C21 C26 1.399(5) ?
C22 C23 1.400(4) ?
C22 C27 1.475(5) ?
C23 H23 0.950 ?
C23 C24 1.379(5) ?
C24 C25 1.391(3) ?
C25 H25 0.950 ?
C25 C26 1.381(5) ?
C26 H26 0.950 ?
C28 C29 1.384(5) ?
C28 C32 1.392(3) ?
C29 H29 0.950 ?
C30 H30 0.950 ?
C30 C31 1.360(5) ?
C31 H31 0.950 ?
C31 C32 1.406(5) ?
C32 H32 0.950 ?
B41 O41 1.476(5) ?
B41 O42 1.512(3) ?
B41 O45 1.471(3) ?
B41 C48 1.590(5) ?
N41 H41' 0.84(3) ?
N41 C49 1.342(5) ?
N41 C50 1.347(4) ?
O41 C41 1.359(4) ?
O42 C47 1.315(4) ?
O43 C47 1.247(3) ?
O44 H44' 0.84(3) ?
O44 C44 1.380(4) ?
O45 H45' 0.839(11) ?
C41 C42 1.376(4) ?
C41 C46 1.397(5) ?
C42 C43 1.395(5) ?
C42 C47 1.480(6) ?
C43 H43 0.950 ?
C43 C44 1.389(5) ?
C44 C45 1.384(4) ?
C45 H45 0.950 ?
C45 C46 1.380(5) ?
C46 H46 0.950 ?
C48 C49 1.393(6) ?
C48 C52 1.392(4) ?
C49 H49 0.950 ?
C50 H50 0.950 ?
C50 C51 1.353(6) ?
C51 H51 0.950 ?
C51 C52 1.394(5) ?
C52 H52 0.950 ?
O61 H61A 0.840(18) ?
O61 H61B 0.840(14) ?
O62 H62A 0.84(3) ?
O62 H62B 0.84(3) ?

loop_
_geom_hbond_atom_site_label_D
_geom_hbond_atom_site_label_H
_geom_hbond_atom_site_label_A
_geom_hbond_site_symmetry_A
_geom_hbond_distance_DH
_geom_hbond_distance_HA
_geom_hbond_distance_DA
_geom_hbond_angle_DHA
_geom_hbond_publ_flag
O62 H62A O25 1_555 0.84 1.86 2.702(4) 174 yes
O45 H45' O23 1_655 0.84 1.94 2.777(2) 177 yes
O4 H4' O45 1_554 0.84 1.77 2.579(3) 162 yes
O61 H61A O43 1_554 0.84 1.95 2.749(3) 159 yes
O5 H5' O3 2_765 0.84 1.93 2.773(2) 178 yes
O24 H24' O5 2_666 0.84 1.8 2.638(3) 179 yes
O25 H25' O4 2_665 0.84 1.95 2.791(3) 173 yes
O62 H62B O24 2_576 0.84 2.02 2.810(4) 157 yes
O44 H44' O61 2_656 0.84 1.82 2.656(3) 177 yes
O61 H61B O62 1_545 0.84 1.83 2.673(3) 178 yes
N1 H1' O23 1_655 0.84 1.89 2.725(4) 176 yes
N21 H21' O3 1_455 0.84 1.89 2.727(4) 170 yes
N41 H41' O43 2_667 0.84 1.92 2.749(5) 169 yes
C11 H11 O62 2_666 0.95 2.57 3.348(4) 140 yes
C23 H23 O5 2_666 0.95 2.59 3.215(4) 123 yes
C43 H43 O61 2_656 0.95 2.57 3.201(4) 124 yes

loop_
_geom_torsion_atom_site_label_1
_geom_torsion_atom_site_label_2
_geom_torsion_atom_site_label_3
_geom_torsion_atom_site_label_4
_geom_torsion
O5 B1 O1 C1 -84.3(3)
O2 B1 O1 C1 36.0(3)
C8 B1 O1 C1 154.2(2)
O5 B1 O2 C7 92.1(3)
O1 B1 O2 C7 -30.6(3)
C8 B1 O2 C7 -149.4(2)
B1 O1 C1 C2 -23.2(4)
B1 O1 C1 C6 159.4(2)
O1 C1 C2 C3 -178.6(2)
C6 C1 C2 C3 -1.3(4)
O1 C1 C2 C7 0.4(4)
C6 C1 C2 C7 177.8(2)
C1 C2 C3 C4 1.0(4)
C7 C2 C3 C4 -178.0(2)
C2 C3 C4 O4 -178.0(2)
C2 C3 C4 C5 -0.3(4)
O4 C4 C5 C6 177.7(2)
C3 C4 C5 C6 -0.1(4)
C4 C5 C6 C1 -0.1(4)
O1 C1 C6 C5 178.2(2)
C2 C1 C6 C5 0.8(4)
B1 O2 C7 O3 -169.4(2)
B1 O2 C7 C2 10.5(4)
C1 C2 C7 O3 -174.1(2)
C3 C2 C7 O3 4.9(4)
C1 C2 C7 O2 6.0(4)
C3 C2 C7 O2 -175.0(2)
O5 B1 C8 C9 74.1(3)
O1 B1 C8 C9 -163.0(2)
O2 B1 C8 C9 -43.1(3)
O5 B1 C8 C12 -102.5(3)
O1 B1 C8 C12 20.4(4)
O2 B1 C8 C12 140.3(3)
C10 N1 C9 C8 1.8(4)
C12 C8 C9 N1 -0.8(4)
B1 C8 C9 N1 -177.6(3)
C9 N1 C10 C11 -1.2(4)
N1 C10 C11 C12 -0.5(4)
C10 C11 C12 C8 1.6(4)
C9 C8 C12 C11 -0.9(4)
B1 C8 C12 C11 175.9(3)
O25 B21 O21 C21 -76.3(3)
O22 B21 O21 C21 42.6(3)
C28 B21 O21 C21 160.5(2)
O25 B21 O22 C27 83.4(3)
O21 B21 O22 C27 -34.4(3)
C28 B21 O22 C27 -153.7(2)
B21 O21 C21 C22 -26.6(4)
B21 O21 C21 C26 154.9(3)
O21 C21 C22 C23 179.0(2)
C26 C21 C22 C23 -2.5(4)
O21 C21 C22 C27 -2.1(4)
C26 C21 C22 C27 176.4(2)
C21 C22 C23 C24 -0.9(4)
C27 C22 C23 C24 -179.8(3)
C22 C23 C24 O24 -177.1(2)
C22 C23 C24 C25 3.8(4)
O24 C24 C25 C26 177.5(2)
C23 C24 C25 C26 -3.3(4)
C24 C25 C26 C21 -0.1(4)
O21 C21 C26 C25 -178.4(2)
C22 C21 C26 C25 3.0(4)
B21 O22 C27 O23 -172.6(2)
B21 O22 C27 C22 8.1(3)
C21 C22 C27 O23 -167.6(2)
C23 C22 C27 O23 11.3(4)
C21 C22 C27 O22 11.6(4)
C23 C22 C27 O22 -169.5(2)
O25 B21 C28 C29 94.2(3)
O21 B21 C28 C29 -146.0(3)
O22 B21 C28 C29 -26.2(4)
O25 B21 C28 C32 -83.3(3)
O21 B21 C28 C32 36.4(4)
O22 B21 C28 C32 156.3(2)
C30 N21 C29 C28 0.5(4)
C32 C28 C29 N21 1.9(4)
B21 C28 C29 N21 -175.8(3)
C29 N21 C30 C31 -1.8(4)
N21 C30 C31 C32 0.8(4)
C29 C28 C32 C31 -2.9(4)
B21 C28 C32 C31 174.8(2)
C30 C31 C32 C28 1.6(4)
O45 B41 O41 C41 69.1(3)
O42 B41 O41 C41 -45.8(3)
C48 B41 O41 C41 -165.2(2)
O45 B41 O42 C47 -77.1(3)
O41 B41 O42 C47 42.8(4)
C48 B41 O42 C47 162.2(2)
B41 O41 C41 C42 21.8(4)
B41 O41 C41 C46 -159.4(3)
O41 C41 C42 C43 -176.7(3)
C46 C41 C42 C43 4.6(4)
O41 C41 C42 C47 9.1(4)
C46 C41 C42 C47 -169.7(3)
C41 C42 C43 C44 -1.9(4)
C47 C42 C43 C44 172.4(3)
C42 C43 C44 O44 179.3(3)
C42 C43 C44 C45 -1.9(4)
O44 C44 C45 C46 -178.2(2)
C43 C44 C45 C46 3.0(4)
C44 C45 C46 C41 -0.2(4)
O41 C41 C46 C45 177.7(2)
C42 C41 C46 C45 -3.5(4)
B41 O42 C47 O43 169.5(2)
B41 O42 C47 C42 -14.0(4)
C41 C42 C47 O43 163.3(3)
C43 C42 C47 O43 -11.1(4)
C41 C42 C47 O42 -13.1(4)
C43 C42 C47 O42 172.5(2)
O45 B41 C48 C52 98.1(3)
O41 B41 C48 C52 -26.9(4)
O42 B41 C48 C52 -147.2(3)
O45 B41 C48 C49 -79.6(4)
O41 B41 C48 C49 155.4(3)
O42 B41 C48 C49 35.0(4)
C50 N41 C49 C48 -2.0(5)
C52 C48 C49 N41 -0.8(4)
B41 C48 C49 N41 177.2(3)
C49 N41 C50 C51 3.3(5)
N41 C50 C51 C52 -1.8(5)
C50 C51 C52 C48 -1.0(5)
C49 C48 C52 C51 2.2(4)
B41 C48 C52 C51 -175.6(3)
